data_7125762
loop_
_publ_author_name
'Kureja, Kunal'
'Zinke, Julian'
'Bruhn, Clemens'
'Siemeling, Ulrich'

_publ_section_title
;
 Imidazolium-benzimidazolates as convenient sources of
 donor-functionalised normal and abnormal N-heterocyclic carbenes.
;
_journal_issue 65
_journal_name_full 'Chemical communications (Cambridge, England)'
_journal_page_first 9705
_journal_page_last 9708
_journal_paper_doi 10.1039/c9cc05283f
_journal_volume 55
_journal_year 2019
_chemical_formula_moiety 'C36 H36 I2 N8 Ni2 Zn, C H2 Cl2'
_chemical_formula_sum 'C37 H38 Cl2 I2 N8 Ni2 Zn'
_chemical_formula_weight 1102.24
_space_group_crystal_system orthorhombic
_space_group_IT_number 33
_space_group_name_Hall 'P 2c -2n'
_space_group_name_H-M_alt 'P n a 21'
_atom_sites_solution_hydrogens geom
_audit_creation_method SHELXL-2017/1
_audit_update_record
;
2019-07-08 deposited with the CCDC.	2019-07-19 downloaded from the CCDC.
;
_cell_angle_alpha 90
_cell_angle_beta 90
_cell_angle_gamma 90
_cell_formula_units_Z 4
_cell_length_a 20.5758(7)
_cell_length_b 17.6627(8)
_cell_length_c 11.0017(4)
_cell_measurement_reflns_used 25915
_cell_measurement_temperature 100(2)
_cell_measurement_theta_max 69.73
_cell_measurement_theta_min 3.30
_cell_volume 3998.3(3)
_computing_structure_refinement 'SHELXL-2017/1 (Sheldrick, 2017)'
_computing_structure_solution 'SHELXT 2014/5 (Sheldrick, 2014)'
_diffrn_ambient_temperature 100(2)
_diffrn_detector Pilatus200K
_diffrn_detector_area_resol_mean 5.81
_diffrn_detector_type 'DECTRIS PILATUS 200K'
_diffrn_measured_fraction_theta_full 0.993
_diffrn_measured_fraction_theta_max 0.981
_diffrn_measurement_details ' 1502 frames, detector distance = 40 mm'
_diffrn_measurement_device 'Eulerian 4-circle diffractometer'
_diffrn_measurement_device_type 'STOE STADIVARI'
_diffrn_measurement_method 'rotation method, \w scans'
_diffrn_radiation_collimation '1.2 mm, 0.6 diameter'
_diffrn_radiation_monochromator 'Graded multilayer mirror'
_diffrn_radiation_polarisn_norm 0
_diffrn_radiation_probe x-ray
_diffrn_radiation_type 'Cu K\a'
_diffrn_radiation_wavelength 1.54186
_diffrn_reflns_av_R_equivalents 0.0651
_diffrn_reflns_av_unetI/netI 0.0352
_diffrn_reflns_Laue_measured_fraction_full 0.993
_diffrn_reflns_Laue_measured_fraction_max 0.981
_diffrn_reflns_limit_h_max 24
_diffrn_reflns_limit_h_min -23
_diffrn_reflns_limit_k_max 21
_diffrn_reflns_limit_k_min -20
_diffrn_reflns_limit_l_max 13
_diffrn_reflns_limit_l_min -6
_diffrn_reflns_number 27223
_diffrn_reflns_point_group_measured_fraction_full 0.996
_diffrn_reflns_point_group_measured_fraction_max 0.984
_diffrn_reflns_theta_full 67.686
_diffrn_reflns_theta_max 69.957
_diffrn_reflns_theta_min 3.298
_diffrn_source Cu-Genix
_diffrn_source_current 0.600
_diffrn_source_power 0.030
_diffrn_source_voltage 50
_exptl_absorpt_coefficient_mu 15.449
_exptl_absorpt_correction_T_max 0.6791
_exptl_absorpt_correction_T_min 0.0686
_exptl_absorpt_correction_type multi-scan
_exptl_absorpt_process_details
;
STOE X-Red32, absorption correction by Gaussian integration, analogous to
P. Coppens, "The Evaluation of Absorption and Extinction in Single-Crystal
Structure Analysis", published in: F. R. Ahmed (Editor), "Crystallographic
Computing", Munksgaard, Copenhagen (1970), 255 - 270.
Afterwards scaling of reflection intensities was performed within 
STOE LANA.
J. Koziskova et al., Acta Chimica Slovaca, 
vol. 9, no. 2, 2016, pp. 136 - 140.
;
_exptl_crystal_colour yellow
_exptl_crystal_density_diffrn 1.831
_exptl_crystal_description plate
_exptl_crystal_F_000 2168
_exptl_crystal_size_max 0.140
_exptl_crystal_size_mid 0.060
_exptl_crystal_size_min 0.020
_refine_diff_density_max 1.812
_refine_diff_density_min -1.210
_refine_diff_density_rms 0.222
_refine_ls_abs_structure_details
;
 Refined as an inversion twin.
;
_refine_ls_abs_structure_Flack 0.009(16)
_refine_ls_extinction_method none
_refine_ls_goodness_of_fit_ref 1.141
_refine_ls_hydrogen_treatment constr
_refine_ls_matrix_type full
_refine_ls_number_parameters 450
_refine_ls_number_reflns 4797
_refine_ls_number_restraints 1
_refine_ls_restrained_S_all 1.141
_refine_ls_R_factor_all 0.1029
_refine_ls_R_factor_gt 0.0883
_refine_ls_shift/su_max 0.000
_refine_ls_shift/su_mean 0.000
_refine_ls_structure_factor_coef Fsqd
_refine_ls_weighting_details 'w=1/[\s^2^(Fo^2^)+(0.2000P)^2^] where P=(Fo^2^+2Fc^2^)/3'
_refine_ls_weighting_scheme calc
_refine_ls_wR_factor_gt 0.2313
_refine_ls_wR_factor_ref 0.2592
_reflns_Friedel_coverage 0.900
_reflns_Friedel_fraction_full 0.999
_reflns_Friedel_fraction_max 0.987
_reflns_number_gt 3970
_reflns_number_total 4797
_reflns_threshold_expression 'I > 2\s(I)'
_cod_data_source_file c9cc05283f2.cif
_cod_data_source_block sv0713
_cod_database_code 7125762
_shelx_shelxl_version_number 2017/1
_shelx_space_group_comment
;
The symmetry employed for this shelxl refinement is uniquely defined
by the following loop, which should always be used as a source of
symmetry information in preference to the above space-group names.
They are only intended as comments.
;
_shelx_estimated_absorpt_t_min 0.221
_shelx_estimated_absorpt_t_max 0.748

loop_
_space_group_symop_operation_xyz
'x, y, z'
'-x, -y, z+1/2'
'-x+1/2, y+1/2, z+1/2'
'x+1/2, -y+1/2, z'

loop_
_atom_site_label
_atom_site_type_symbol
_atom_site_fract_x
_atom_site_fract_y
_atom_site_fract_z
_atom_site_U_iso_or_equiv
_atom_site_adp_type
_atom_site_occupancy
_atom_site_site_symmetry_order
_atom_site_calc_flag
_atom_site_refinement_flags_posn
_atom_site_refinement_flags_adp
C1 C 0.1893(8) 0.5925(10) 0.6247(15) 0.047(4) Uani 1 1 d . .
C2 C 0.2758(9) 0.6406(10) 0.729(2) 0.057(4) Uani 1 1 d . .
H2 H 0.306238 0.648425 0.792411 0.069 Uiso 1 1 calc R U
C3 C 0.2771(8) 0.6751(9) 0.6189(17) 0.049(4) Uani 1 1 d . .
H3 H 0.307028 0.711894 0.590239 0.059 Uiso 1 1 calc R U
C4 C 0.1971(9) 0.6619(9) 0.444(2) 0.055(4) Uani 1 1 d . .
C5 C 0.1171(9) 0.6594(9) 0.314(2) 0.055(4) Uani 1 1 d . .
C6 C 0.0576(11) 0.6509(11) 0.255(2) 0.067(5) Uani 1 1 d . .
H6 H 0.022836 0.622092 0.287993 0.080 Uiso 1 1 calc R U
C7 C 0.0529(11) 0.6886(12) 0.142(2) 0.066(5) Uani 1 1 d . .
H7 H 0.015148 0.682183 0.093246 0.079 Uiso 1 1 calc R U
C8 C 0.1032(10) 0.7353(12) 0.101(2) 0.066(5) Uani 1 1 d . .
H8 H 0.097123 0.762977 0.027473 0.079 Uiso 1 1 calc R U
C9 C 0.1612(11) 0.7425(12) 0.162(2) 0.063(5) Uani 1 1 d . .
H9 H 0.195393 0.772884 0.130635 0.076 Uiso 1 1 calc R U
C10 C 0.1682(9) 0.7035(10) 0.273(2) 0.052(4) Uani 1 1 d . .
C11 C 0.2052(13) 0.5439(12) 0.836(2) 0.069(5) Uani 1 1 d . .
H11 H 0.181117 0.498983 0.803738 0.083 Uiso 1 1 calc R U
C12 C 0.1597(13) 0.5888(14) 0.919(3) 0.084(7) Uani 1 1 d . .
H12A H 0.179563 0.637741 0.938269 0.101 Uiso 1 1 calc R U
H12B H 0.152043 0.560330 0.993630 0.101 Uiso 1 1 calc R U
H12C H 0.118219 0.597264 0.876833 0.101 Uiso 1 1 calc R U
C13 C 0.2659(12) 0.5158(16) 0.903(3) 0.091(9) Uani 1 1 d . .
H13A H 0.296063 0.492650 0.845342 0.110 Uiso 1 1 calc R U
H13B H 0.253208 0.478267 0.964515 0.110 Uiso 1 1 calc R U
H13C H 0.287268 0.558673 0.943593 0.110 Uiso 1 1 calc R U
C14 C 0.0559(14) 0.4745(16) 0.468(4) 0.098(4) Uani 1 1 d . .
H14 H 0.061191 0.458580 0.386383 0.117 Uiso 1 1 calc R U
C15 C 0.0878(13) 0.4445(16) 0.574(4) 0.098(4) Uani 1 1 d . .
H15 H 0.116403 0.402303 0.574856 0.117 Uiso 1 1 calc R U
C16 C 0.0705(14) 0.4866(15) 0.673(4) 0.098(4) Uani 1 1 d . .
H16 H 0.087228 0.482823 0.753666 0.117 Uiso 1 1 calc R U
C17 C 0.0198(14) 0.5392(17) 0.628(4) 0.098(4) Uani 1 1 d . .
H17 H -0.005552 0.572869 0.676326 0.117 Uiso 1 1 calc R U
C18 C 0.0163(15) 0.5306(17) 0.510(4) 0.098(4) Uani 1 1 d . .
H18 H -0.010780 0.560402 0.459110 0.117 Uiso 1 1 calc R U
C19 C 0.4925(9) 0.6143(10) 0.5787(19) 0.053(4) Uani 1 1 d . .
C20 C 0.5396(9) 0.7187(10) 0.498(2) 0.052(4) Uani 1 1 d . .
H20 H 0.570390 0.757606 0.483333 0.063 Uiso 1 1 calc R U
C21 C 0.4821(10) 0.7088(10) 0.439(2) 0.058(4) Uani 1 1 d . .
H21 H 0.464897 0.739089 0.375620 0.070 Uiso 1 1 calc R U
C22 C 0.4000(8) 0.6030(9) 0.4644(17) 0.050(4) Uani 1 1 d . .
C23 C 0.3406(8) 0.5038(9) 0.469(2) 0.051(4) Uani 1 1 d . .
C24 C 0.3134(9) 0.4336(11) 0.490(2) 0.064(5) Uani 1 1 d . .
H24 H 0.330174 0.400755 0.550940 0.077 Uiso 1 1 calc R U
C25 C 0.2610(9) 0.4132(10) 0.420(3) 0.076(6) Uani 1 1 d . .
H25 H 0.241088 0.365294 0.432467 0.091 Uiso 1 1 calc R U
C26 C 0.2367(9) 0.4606(10) 0.3311(19) 0.056(4) Uani 1 1 d . .
H26 H 0.200696 0.443927 0.284051 0.067 Uiso 1 1 calc R U
C27 C 0.2635(9) 0.5343(10) 0.307(2) 0.056(4) Uani 1 1 d . .
H27 H 0.247706 0.566993 0.244873 0.067 Uiso 1 1 calc R U
C28 C 0.3167(9) 0.5534(9) 0.3860(18) 0.052(4) Uani 1 1 d . .
C29 C 0.6032(12) 0.6505(11) 0.660(2) 0.068(5) Uani 1 1 d . .
H29 H 0.595430 0.609523 0.721010 0.082 Uiso 1 1 calc R U
C30 C 0.6205(16) 0.7233(17) 0.724(3) 0.090(8) Uani 1 1 d . .
H30A H 0.651472 0.751996 0.674820 0.108 Uiso 1 1 calc R U
H30B H 0.640121 0.711594 0.803278 0.108 Uiso 1 1 calc R U
H30C H 0.581068 0.753447 0.736595 0.108 Uiso 1 1 calc R U
C31 C 0.6592(11) 0.6277(19) 0.575(3) 0.087(8) Uani 1 1 d . .
H31A H 0.646163 0.583656 0.526561 0.104 Uiso 1 1 calc R U
H31B H 0.697598 0.614766 0.623572 0.104 Uiso 1 1 calc R U
H31C H 0.669603 0.669975 0.520802 0.104 Uiso 1 1 calc R U
C32 C 0.4891(12) 0.4077(12) 0.674(2) 0.073(6) Uani 1 1 d . .
H32 H 0.492295 0.369869 0.612501 0.088 Uiso 1 1 calc R U
C33 C 0.5366(12) 0.4527(14) 0.712(3) 0.075(6) Uani 1 1 d . .
H33 H 0.580384 0.449809 0.684382 0.090 Uiso 1 1 calc R U
C34 C 0.5134(11) 0.5055(14) 0.798(3) 0.077(6) Uani 1 1 d . .
H34 H 0.536892 0.546436 0.832703 0.092 Uiso 1 1 calc R U
C35 C 0.4474(10) 0.4851(13) 0.822(3) 0.075(6) Uani 1 1 d . .
H35 H 0.420071 0.507351 0.882025 0.090 Uiso 1 1 calc R U
C36 C 0.4304(12) 0.4274(11) 0.744(2) 0.074(7) Uani 1 1 d . .
H36 H 0.388780 0.404607 0.736356 0.089 Uiso 1 1 calc R U
C37 C 0.457(3) 0.7855(19) 0.862(3) 0.122(14) Uani 1 1 d . .
H37A H 0.436263 0.803408 0.937494 0.147 Uiso 1 1 calc R U
H37B H 0.499670 0.811066 0.853239 0.147 Uiso 1 1 calc R U
I1 I 0.33673(8) 0.71616(9) 0.08496(17) 0.0748(5) Uani 1 1 d . .
I2 I 0.34957(6) 0.84241(6) 0.42031(18) 0.0681(4) Uani 1 1 d . .
N1 N 0.2235(8) 0.5925(9) 0.7328(17) 0.059(4) Uani 1 1 d . .
N2 N 0.2240(7) 0.6439(8) 0.5576(14) 0.053(4) Uani 1 1 d . .
N3 N 0.1363(6) 0.6311(7) 0.4300(18) 0.053(3) Uani 1 1 d . .
N4 N 0.2183(7) 0.7029(8) 0.3533(16) 0.053(4) Uani 1 1 d . .
N5 N 0.5451(7) 0.6611(7) 0.5850(18) 0.054(3) Uani 1 1 d . .
N6 N 0.4538(7) 0.6450(8) 0.4919(16) 0.051(3) Uani 1 1 d . .
N7 N 0.3946(7) 0.5382(8) 0.5245(16) 0.052(3) Uani 1 1 d . .
N8 N 0.3535(6) 0.6190(8) 0.3840(14) 0.046(3) Uani 1 1 d . .
Ni1 Ni 0.11250(14) 0.56102(16) 0.5526(3) 0.0563(8) Uani 1 1 d . .
Ni2 Ni 0.46114(16) 0.52318(17) 0.6417(4) 0.0577(8) Uani 1 1 d . .
Zn1 Zn 0.31510(12) 0.71795(12) 0.3139(3) 0.0530(6) Uani 1 1 d . .
Cl1 Cl 0.4064(5) 0.8071(5) 0.7334(9) 0.121(3) Uani 1 1 d . .
Cl2 Cl 0.4682(5) 0.6843(4) 0.8671(10) 0.115(3) Uani 1 1 d . .

loop_
_atom_site_aniso_label
_atom_site_aniso_U_11
_atom_site_aniso_U_22
_atom_site_aniso_U_33
_atom_site_aniso_U_23
_atom_site_aniso_U_13
_atom_site_aniso_U_12
C1 0.060(9) 0.051(9) 0.030(9) 0.013(7) -0.001(6) 0.004(7)
C2 0.068(10) 0.044(8) 0.060(12) 0.005(8) -0.008(9) -0.002(7)
C3 0.058(8) 0.040(7) 0.050(12) 0.006(7) -0.001(7) -0.003(6)
C4 0.075(10) 0.036(7) 0.053(12) -0.003(8) -0.010(9) 0.008(7)
C5 0.059(9) 0.049(9) 0.057(12) 0.008(8) -0.008(8) 0.006(7)
C6 0.078(12) 0.051(10) 0.072(15) 0.007(9) 0.015(11) 0.004(8)
C7 0.075(11) 0.057(10) 0.065(13) 0.007(10) -0.011(10) -0.006(9)
C8 0.081(12) 0.057(10) 0.059(13) 0.006(10) 0.005(11) 0.002(8)
C9 0.090(13) 0.050(10) 0.049(13) 0.003(9) -0.007(9) 0.006(9)
C10 0.063(9) 0.044(9) 0.050(12) 0.010(8) -0.005(8) 0.004(7)
C11 0.104(15) 0.057(10) 0.048(12) 0.017(9) 0.003(11) 0.014(10)
C12 0.115(17) 0.065(13) 0.073(16) 0.018(14) 0.027(15) 0.015(11)
C13 0.086(14) 0.084(15) 0.10(2) 0.036(16) -0.016(15) -0.008(12)
C14 0.092(7) 0.077(7) 0.125(13) 0.011(8) 0.006(8) -0.018(5)
C15 0.092(7) 0.077(7) 0.125(13) 0.011(8) 0.006(8) -0.018(5)
C16 0.092(7) 0.077(7) 0.125(13) 0.011(8) 0.006(8) -0.018(5)
C17 0.092(7) 0.077(7) 0.125(13) 0.011(8) 0.006(8) -0.018(5)
C18 0.092(7) 0.077(7) 0.125(13) 0.011(8) 0.006(8) -0.018(5)
C19 0.068(9) 0.049(8) 0.043(10) 0.007(8) 0.001(8) 0.007(7)
C20 0.058(9) 0.050(9) 0.048(10) 0.011(8) 0.001(8) -0.011(7)
C21 0.082(11) 0.047(8) 0.047(11) 0.027(8) 0.006(9) -0.005(7)
C22 0.062(9) 0.041(7) 0.047(10) 0.002(7) 0.010(7) 0.005(6)
C23 0.057(8) 0.032(7) 0.065(13) -0.003(7) 0.002(7) 0.004(6)
C24 0.064(10) 0.050(10) 0.078(15) 0.010(10) 0.002(10) 0.002(8)
C25 0.068(10) 0.043(9) 0.12(2) 0.012(12) 0.016(14) -0.007(7)
C26 0.065(9) 0.045(8) 0.057(12) 0.005(8) 0.008(8) -0.003(7)
C27 0.068(10) 0.045(9) 0.055(12) -0.006(8) -0.002(9) 0.008(7)
C28 0.070(10) 0.039(8) 0.047(11) -0.006(7) -0.002(8) -0.002(7)
C29 0.088(13) 0.051(10) 0.065(14) 0.005(9) -0.006(11) 0.005(9)
C30 0.111(19) 0.101(18) 0.060(17) -0.015(13) -0.033(15) -0.019(15)
C31 0.076(12) 0.103(19) 0.08(2) -0.016(17) -0.013(12) 0.018(12)
C32 0.098(15) 0.054(10) 0.067(16) 0.010(10) 0.006(12) 0.006(10)
C33 0.085(14) 0.066(12) 0.074(16) 0.016(12) -0.002(12) 0.008(10)
C34 0.075(13) 0.064(12) 0.090(19) 0.012(13) 0.003(12) -0.014(10)
C35 0.065(11) 0.072(13) 0.087(18) -0.012(12) 0.001(12) -0.003(9)
C36 0.110(16) 0.045(9) 0.068(14) 0.035(9) -0.025(13) -0.024(10)
C37 0.21(4) 0.10(2) 0.053(17) -0.019(16) -0.01(2) 0.00(2)
I1 0.0954(9) 0.0723(9) 0.0566(8) 0.0128(7) 0.0000(8) 0.0037(6)
I2 0.0764(7) 0.0403(5) 0.0876(10) 0.0011(6) 0.0020(7) -0.0028(4)
N1 0.065(9) 0.053(8) 0.057(10) 0.004(8) -0.005(8) -0.004(6)
N2 0.070(8) 0.043(7) 0.048(10) 0.002(6) -0.003(7) 0.001(6)
N3 0.054(6) 0.040(6) 0.064(10) -0.001(8) 0.005(8) -0.005(5)
N4 0.063(8) 0.039(7) 0.057(10) 0.010(6) 0.013(7) 0.000(6)
N5 0.059(7) 0.041(7) 0.061(10) 0.005(7) -0.006(7) -0.008(5)
N6 0.057(7) 0.040(7) 0.056(9) 0.008(7) -0.006(7) -0.001(5)
N7 0.061(7) 0.038(6) 0.058(10) 0.013(6) 0.008(7) 0.004(5)
N8 0.055(7) 0.040(7) 0.043(8) 0.007(6) 0.001(6) -0.003(5)
Ni1 0.0630(15) 0.0447(15) 0.061(2) 0.0061(14) -0.0018(14) -0.0024(11)
Ni2 0.0708(17) 0.0455(15) 0.0566(19) 0.0104(14) -0.0018(15) 0.0013(13)
Zn1 0.0643(13) 0.0382(11) 0.0564(16) 0.0098(10) -0.0032(11) 0.0007(8)
Cl1 0.164(8) 0.105(5) 0.096(6) 0.004(5) -0.031(6) -0.030(5)
Cl2 0.148(7) 0.078(4) 0.120(7) -0.015(4) 0.041(6) -0.008(4)

loop_
_atom_type_symbol
_atom_type_description
_atom_type_scat_dispersion_real
_atom_type_scat_dispersion_imag
_atom_type_scat_source
C C 0.0181 0.0091 'International Tables Vol C Tables 4.2.6.8 and 6.1.1.4'
H H 0.0000 0.0000 'International Tables Vol C Tables 4.2.6.8 and 6.1.1.4'
I I -0.3257 6.8362 'International Tables Vol C Tables 4.2.6.8 and 6.1.1.4'
N N 0.0311 0.0180 'International Tables Vol C Tables 4.2.6.8 and 6.1.1.4'
Ni Ni -3.0029 0.5091 'International Tables Vol C Tables 4.2.6.8 and 6.1.1.4'
Zn Zn -1.5491 0.6778 'International Tables Vol C Tables 4.2.6.8 and 6.1.1.4'
Cl Cl 0.3639 0.7018 'International Tables Vol C Tables 4.2.6.8 and 6.1.1.4'

loop_
_geom_angle_atom_site_label_1
_geom_angle_atom_site_label_2
_geom_angle_atom_site_label_3
_geom_angle
N2 C1 N1 101.5(14)
N2 C1 Ni1 114.3(12)
N1 C1 Ni1 143.3(13)
C3 C2 N1 108.9(18)
C3 C2 H2 125.6
N1 C2 H2 125.6
C2 C3 N2 103.9(15)
C2 C3 H3 128.1
N2 C3 H3 128.1
N4 C4 N3 116.2(18)
N4 C4 N2 132.3(17)
N3 C4 N2 111.5(18)
C10 C5 C6 124.9(19)
C10 C5 N3 106.2(16)
C6 C5 N3 128.7(18)
C5 C6 C7 114.9(19)
C5 C6 H6 122.5
C7 C6 H6 122.5
C8 C7 C6 121(2)
C8 C7 H7 119.6
C6 C7 H7 119.6
C9 C8 C7 122(2)
C9 C8 H8 118.8
C7 C8 H8 118.8
C8 C9 C10 118(2)
C8 C9 H9 121.0
C10 C9 H9 121.0
N4 C10 C5 111.1(17)
N4 C10 C9 130.2(18)
C5 C10 C9 118.7(19)
N1 C11 C12 108.2(17)
N1 C11 C13 111(2)
C12 C11 C13 112(2)
N1 C11 H11 108.5
C12 C11 H11 108.5
C13 C11 H11 108.5
C11 C12 H12A 109.5
C11 C12 H12B 109.5
H12A C12 H12B 109.5
C11 C12 H12C 109.5
H12A C12 H12C 109.5
H12B C12 H12C 109.5
C11 C13 H13A 109.5
C11 C13 H13B 109.5
H13A C13 H13B 109.5
C11 C13 H13C 109.5
H13A C13 H13C 109.5
H13B C13 H13C 109.5
C18 C14 C15 106(3)
C18 C14 Ni1 70.0(19)
C15 C14 Ni1 70.2(18)
C18 C14 H14 127.2
C15 C14 H14 127.2
Ni1 C14 H14 124.2
C16 C15 C14 109(3)
C16 C15 Ni1 68.1(16)
C14 C15 Ni1 70.3(16)
C16 C15 H15 125.4
C14 C15 H15 125.4
Ni1 C15 H15 127.7
C15 C16 C17 105(3)
C15 C16 Ni1 73.8(19)
C17 C16 Ni1 71.3(17)
C15 C16 H16 127.6
C17 C16 H16 127.6
Ni1 C16 H16 119.4
C18 C17 C16 107(4)
C18 C17 Ni1 71(2)
C16 C17 Ni1 67.2(16)
C18 C17 H17 126.4
C16 C17 H17 126.4
Ni1 C17 H17 126.8
C17 C18 C14 113(4)
C17 C18 Ni1 73(2)
C14 C18 Ni1 72.5(18)
C17 C18 H18 123.6
C14 C18 H18 123.6
Ni1 C18 H18 122.9
N6 C19 N5 105.1(15)
N6 C19 Ni2 113.8(13)
N5 C19 Ni2 141.0(14)
C21 C20 N5 107.7(14)
C21 C20 H20 126.2
N5 C20 H20 126.2
C20 C21 N6 105.6(16)
C20 C21 H21 127.2
N6 C21 H21 127.2
N7 C22 N8 117.0(16)
N7 C22 N6 115.2(16)
N8 C22 N6 127.7(16)
C28 C23 C24 123.1(18)
C28 C23 N7 107.4(14)
C24 C23 N7 129.5(18)
C25 C24 C23 117(2)
C25 C24 H24 121.3
C23 C24 H24 121.3
C24 C25 C26 121.5(17)
C24 C25 H25 119.2
C26 C25 H25 119.2
C25 C26 C27 122.8(19)
C25 C26 H26 118.6
C27 C26 H26 118.6
C26 C27 C28 113.0(17)
C26 C27 H27 123.5
C28 C27 H27 123.5
C23 C28 N8 110.6(16)
C23 C28 C27 122.1(16)
N8 C28 C27 127.1(17)
N5 C29 C30 110.3(18)
N5 C29 C31 108(2)
C30 C29 C31 109(2)
N5 C29 H29 109.8
C30 C29 H29 109.8
C31 C29 H29 109.8
C29 C30 H30A 109.5
C29 C30 H30B 109.5
H30A C30 H30B 109.5
C29 C30 H30C 109.5
H30A C30 H30C 109.5
H30B C30 H30C 109.5
C29 C31 H31A 109.5
C29 C31 H31B 109.5
H31A C31 H31B 109.5
C29 C31 H31C 109.5
H31A C31 H31C 109.5
H31B C31 H31C 109.5
C33 C32 C36 107(2)
C33 C32 Ni2 71.4(13)
C36 C32 Ni2 69.1(11)
C33 C32 H32 126.3
C36 C32 H32 126.3
Ni2 C32 H32 124.8
C32 C33 C34 111(2)
C32 C33 Ni2 72.5(14)
C34 C33 Ni2 67.1(14)
C32 C33 H33 124.5
C34 C33 H33 124.5
Ni2 C33 H33 127.4
C33 C34 C35 106(2)
C33 C34 Ni2 73.4(17)
C35 C34 Ni2 72.4(16)
C33 C34 H34 126.9
C35 C34 H34 126.9
Ni2 C34 H34 119.3
C36 C35 C34 108(2)
C36 C35 Ni2 71.4(15)
C34 C35 Ni2 67.5(16)
C36 C35 H35 126.0
C34 C35 H35 126.0
Ni2 C35 H35 126.7
C35 C36 C32 107(2)
C35 C36 Ni2 70.6(14)
C32 C36 Ni2 70.6(12)
C35 C36 H36 126.4
C32 C36 H36 126.4
Ni2 C36 H36 124.0
Cl1 C37 Cl2 108.1(19)
Cl1 C37 H37A 110.1
Cl2 C37 H37A 110.1
Cl1 C37 H37B 110.1
Cl2 C37 H37B 110.1
H37A C37 H37B 108.4
C2 N1 C1 111.7(17)
C2 N1 C11 126.0(19)
C1 N1 C11 122.3(16)
C1 N2 C3 114.1(14)
C1 N2 C4 115.2(15)
C3 N2 C4 130.5(15)
C4 N3 C5 102.3(15)
C4 N3 Ni1 114.6(14)
C5 N3 Ni1 142.6(12)
C4 N4 C10 104.2(15)
C4 N4 Zn1 123.8(13)
C10 N4 Zn1 126.8(14)
C19 N5 C20 109.9(15)
C19 N5 C29 126.9(16)
C20 N5 C29 122.9(15)
C19 N6 C22 114.5(15)
C19 N6 C21 111.7(15)
C22 N6 C21 133.3(17)
C22 N7 C23 102.9(15)
C22 N7 Ni2 113.5(12)
C23 N7 Ni2 143.5(12)
C22 N8 C28 101.7(14)
C22 N8 Zn1 134.6(12)
C28 N8 Zn1 120.2(11)
C1 Ni1 N3 83.6(7)
C1 Ni1 C16 105.9(11)
N3 Ni1 C16 170.0(10)
C1 Ni1 C18 166.9(13)
N3 Ni1 C18 104.6(11)
C16 Ni1 C18 65.5(14)
C1 Ni1 C17 130.9(12)
N3 Ni1 C17 129.2(10)
C16 Ni1 C17 41.5(12)
C18 Ni1 C17 36.2(13)
C1 Ni1 C15 116.4(10)
N3 Ni1 C15 140.4(12)
C16 Ni1 C15 38.1(13)
C18 Ni1 C15 63.5(12)
C17 Ni1 C15 64.3(12)
C1 Ni1 C14 150.1(10)
N3 Ni1 C14 107.4(11)
C16 Ni1 C14 66.1(14)
C18 Ni1 C14 37.5(12)
C17 Ni1 C14 63.2(14)
C15 Ni1 C14 39.4(13)
C19 Ni2 N7 82.9(7)
C19 Ni2 C34 105.1(9)
N7 Ni2 C34 165.5(8)
C19 Ni2 C35 131.9(9)
N7 Ni2 C35 125.8(7)
C34 Ni2 C35 40.1(9)
C19 Ni2 C36 169.8(9)
N7 Ni2 C36 104.8(7)
C34 Ni2 C36 66.0(8)
C35 Ni2 C36 38.0(9)
C19 Ni2 C33 112.7(9)
N7 Ni2 C33 148.3(9)
C34 Ni2 C33 39.5(11)
C35 Ni2 C33 64.8(10)
C36 Ni2 C33 64.0(10)
C19 Ni2 C32 141.9(9)
N7 Ni2 C32 115.9(9)
C34 Ni2 C32 65.1(10)
C35 Ni2 C32 65.2(9)
C36 Ni2 C32 40.4(10)
C33 Ni2 C32 36.1(10)
N4 Zn1 N8 100.5(5)
N4 Zn1 I1 112.0(5)
N8 Zn1 I1 106.9(4)
N4 Zn1 I2 106.2(5)
N8 Zn1 I2 116.4(4)
I1 Zn1 I2 114.08(11)

loop_
_geom_bond_atom_site_label_1
_geom_bond_atom_site_label_2
_geom_bond_distance
C1 N2 1.37(2)
C1 N1 1.38(2)
C1 Ni1 1.853(18)
C2 C3 1.35(3)
C2 N1 1.37(2)
C2 H2 0.9500
C3 N2 1.40(2)
C3 H3 0.9500
C4 N4 1.31(3)
C4 N3 1.37(2)
C4 N2 1.41(3)
C5 C10 1.39(3)
C5 C6 1.40(3)
C5 N3 1.42(3)
C6 C7 1.42(3)
C6 H6 0.9500
C7 C8 1.40(3)
C7 H7 0.9500
C8 C9 1.38(3)
C8 H8 0.9500
C9 C10 1.41(3)
C9 H9 0.9500
C10 N4 1.36(3)
C11 N1 1.47(3)
C11 C12 1.53(3)
C11 C13 1.54(3)
C11 H11 1.0000
C12 H12A 0.9800
C12 H12B 0.9800
C12 H12C 0.9800
C13 H13A 0.9800
C13 H13B 0.9800
C13 H13C 0.9800
C14 C18 1.36(4)
C14 C15 1.44(5)
C14 Ni1 2.13(3)
C14 H14 0.9500
C15 C16 1.37(5)
C15 Ni1 2.13(3)
C15 H15 0.9500
C16 C17 1.48(4)
C16 Ni1 2.06(3)
C16 H16 0.9500
C17 C18 1.31(5)
C17 Ni1 2.12(3)
C17 H17 0.9500
C18 Ni1 2.10(3)
C18 H18 0.9500
C19 N6 1.36(2)
C19 N5 1.36(2)
C19 Ni2 1.868(18)
C20 C21 1.36(3)
C20 N5 1.40(2)
C20 H20 0.9500
C21 N6 1.40(2)
C21 H21 0.9500
C22 N7 1.33(2)
C22 N8 1.33(2)
C22 N6 1.37(2)
C23 C28 1.36(3)
C23 C24 1.38(3)
C23 N7 1.41(2)
C24 C25 1.38(3)
C24 H24 0.9500
C25 C26 1.38(3)
C25 H25 0.9500
C26 C27 1.44(2)
C26 H26 0.9500
C27 C28 1.44(3)
C27 H27 0.9500
C28 N8 1.39(2)
C29 N5 1.46(3)
C29 C30 1.51(3)
C29 C31 1.54(4)
C29 H29 1.0000
C30 H30A 0.9800
C30 H30B 0.9800
C30 H30C 0.9800
C31 H31A 0.9800
C31 H31B 0.9800
C31 H31C 0.9800
C32 C33 1.33(4)
C32 C36 1.47(4)
C32 Ni2 2.15(2)
C32 H32 0.9500
C33 C34 1.42(4)
C33 Ni2 2.13(2)
C33 H33 0.9500
C34 C35 1.43(3)
C34 Ni2 2.05(3)
C34 H34 0.9500
C35 C36 1.38(3)
C35 Ni2 2.12(3)
C35 H35 0.9500
C36 Ni2 2.127(18)
C36 H36 0.9500
C37 Cl1 1.79(4)
C37 Cl2 1.80(3)
C37 H37A 0.9900
C37 H37B 0.9900
I1 Zn1 2.558(4)
I2 Zn1 2.590(3)
N3 Ni1 1.895(17)
N4 Zn1 2.056(15)
N7 Ni2 1.899(16)
N8 Zn1 2.067(14)
